data_7043784
loop_
_publ_author_name
'Geier, Stephen'
'LaFortune, James'
'Zhu, Diya'
'Kosnik, Stephanie C.'
'Macdonald, Charles L. B.'
'Stephan, Douglas W.'
'Westcott, Steve'

_publ_section_title
;
 The Phosphinoboration of Carbodiimides, Isocyanates, Isothiocyanates and
 CO2
;
_journal_name_full 'Dalton Trans.'
_journal_paper_doi 10.1039/C7DT02305G
_journal_year 2017
_chemical_formula_moiety 'C23 H31 B N O3 P'
_chemical_formula_sum 'C23 H31 B N O3 P'
_chemical_formula_weight 411.27
_space_group_crystal_system triclinic
_space_group_IT_number 2
_space_group_name_Hall '-P 1'
_space_group_name_H-M_alt 'P -1'
_symmetry_space_group_name_Hall '-P 1'
_symmetry_space_group_name_H-M 'P -1'
_atom_sites_solution_hydrogens geom
_audit_creation_method SHELXL-2017/1
_audit_update_record
;
2017-07-10 deposited with the CCDC.
2017-07-24 downloaded from the CCDC.
;
_cell_angle_alpha 75.187(3)
_cell_angle_beta 80.891(3)
_cell_angle_gamma 63.041(3)
_cell_formula_units_Z 2
_cell_length_a 9.5854(7)
_cell_length_b 9.7989(8)
_cell_length_c 15.9177(14)
_cell_measurement_reflns_used 9060
_cell_measurement_temperature 170(2)
_cell_measurement_theta_max 29.95
_cell_measurement_theta_min 3.14
_cell_volume 1286.77(18)
_computing_cell_refinement 'Bruker SAINT'
_computing_data_collection 'Bruker APEX2'
_computing_data_reduction 'Bruker SAINT'
_computing_molecular_graphics 'Bruker SHELXTL'
_computing_publication_material 'Bruker SHELXTL'
_computing_structure_refinement 'SHELXL-2017/1 (Sheldrick, 2017)'
_computing_structure_solution 'SHELXS-97 (Sheldrick 2008)'
_diffrn_ambient_temperature 170(2)
_diffrn_measured_fraction_theta_full 0.997
_diffrn_measured_fraction_theta_max 0.998
_diffrn_measurement_device_type 'Bruker APEX-II CCD'
_diffrn_measurement_method '\f and \w scans'
_diffrn_radiation_type MoK\a
_diffrn_radiation_wavelength 0.71073
_diffrn_reflns_av_R_equivalents 0.0388
_diffrn_reflns_av_unetI/netI 0.0212
_diffrn_reflns_Laue_measured_fraction_full 0.997
_diffrn_reflns_Laue_measured_fraction_max 0.998
_diffrn_reflns_limit_h_max 13
_diffrn_reflns_limit_h_min -13
_diffrn_reflns_limit_k_max 13
_diffrn_reflns_limit_k_min -13
_diffrn_reflns_limit_l_max 22
_diffrn_reflns_limit_l_min -22
_diffrn_reflns_number 65255
_diffrn_reflns_point_group_measured_fraction_full 0.997
_diffrn_reflns_point_group_measured_fraction_max 0.998
_diffrn_reflns_theta_full 25.242
_diffrn_reflns_theta_max 29.999
_diffrn_reflns_theta_min 3.174
_exptl_absorpt_coefficient_mu 0.127
_exptl_absorpt_correction_T_max 0.992
_exptl_absorpt_correction_T_min 0.953
_exptl_absorpt_correction_type multi-scan
_exptl_absorpt_process_details 'SADABS; Bruker, 2015'
_exptl_crystal_colour colourless
_exptl_crystal_density_diffrn 1.061
_exptl_crystal_description Plate
_exptl_crystal_F_000 440
_exptl_crystal_size_max 0.611
_exptl_crystal_size_mid 0.189
_exptl_crystal_size_min 0.063
_refine_diff_density_max 0.557
_refine_diff_density_min -0.391
_refine_diff_density_rms 0.044
_refine_ls_extinction_method none
_refine_ls_goodness_of_fit_ref 1.041
_refine_ls_hydrogen_treatment constr
_refine_ls_matrix_type full
_refine_ls_number_parameters 270
_refine_ls_number_reflns 7499
_refine_ls_number_restraints 0
_refine_ls_restrained_S_all 1.041
_refine_ls_R_factor_all 0.0556
_refine_ls_R_factor_gt 0.0417
_refine_ls_shift/su_max 0.000
_refine_ls_shift/su_mean 0.000
_refine_ls_structure_factor_coef Fsqd
_refine_ls_weighting_details 'w=1/[\s^2^(Fo^2^)+(0.0510P)^2^+0.5260P] where P=(Fo^2^+2Fc^2^)/3'
_refine_ls_weighting_scheme calc
_refine_ls_wR_factor_gt 0.1047
_refine_ls_wR_factor_ref 0.1158
_reflns_Friedel_coverage 0.000
_reflns_number_gt 6126
_reflns_number_total 7499
_reflns_threshold_expression 'I > 2\s(I)'
_cod_data_source_file c7dt02305g2.cif
_cod_data_source_block platon_sq
_cod_database_code 7043784
_shelx_shelxl_version_number 2017/1
_shelx_space_group_comment
;
The symmetry employed for this shelxl refinement is uniquely defined
by the following loop, which should always be used as a source of
symmetry information in preference to the above space-group names.
They are only intended as comments.
;
_shelx_estimated_absorpt_t_min 0.926
_shelx_estimated_absorpt_t_max 0.992

loop_
_space_group_symop_operation_xyz
'x, y, z'
'-x, -y, -z'

loop_
_atom_site_label
_atom_site_type_symbol
_atom_site_fract_x
_atom_site_fract_y
_atom_site_fract_z
_atom_site_U_iso_or_equiv
_atom_site_adp_type
_atom_site_occupancy
_atom_site_site_symmetry_order
_atom_site_calc_flag
_atom_site_refinement_flags_posn
_atom_site_refinement_flags_adp
C1 C 0.97738(12) 0.94362(13) 0.26555(7) 0.0200(2) Uani 1 1 d . .
C20 C 0.78633(14) 1.16913(16) 0.32937(10) 0.0327(3) Uani 1 1 d . .
C21 C 0.61029(17) 1.2414(2) 0.35243(14) 0.0523(5) Uani 1 1 d . .
H21A H 0.552612 1.278467 0.299347 0.078 Uiso 1 1 calc R U
H21B H 0.582834 1.329647 0.379973 0.078 Uiso 1 1 calc R U
H21C H 0.582565 1.162379 0.392748 0.078 Uiso 1 1 calc R U
C22 C 0.8257(2) 1.29078(18) 0.26394(16) 0.0592(5) Uani 1 1 d . .
H22A H 0.939037 1.247440 0.250677 0.089 Uiso 1 1 calc R U
H22B H 0.792290 1.383739 0.288352 0.089 Uiso 1 1 calc R U
H22C H 0.771157 1.319836 0.210478 0.089 Uiso 1 1 calc R U
C23 C 0.8741(2) 1.1127(3) 0.41276(13) 0.0559(5) Uani 1 1 d . .
H23A H 0.846516 1.033383 0.452827 0.084 Uiso 1 1 calc R U
H23B H 0.844977 1.201398 0.440231 0.084 Uiso 1 1 calc R U
H23C H 0.987260 1.067057 0.398723 0.084 Uiso 1 1 calc R U
C8 C 1.17226(14) 0.74123(14) 0.15435(8) 0.0236(2) Uani 1 1 d . .
C13 C 1.15366(17) 0.85802(17) 0.07965(9) 0.0338(3) Uani 1 1 d . .
H13 H 1.057669 0.950202 0.072412 0.041 Uiso 1 1 calc R U
C12 C 1.2732(2) 0.8416(2) 0.01573(9) 0.0417(3) Uani 1 1 d . .
H12 H 1.258993 0.922189 -0.034860 0.050 Uiso 1 1 calc R U
C11 C 1.4127(2) 0.7083(2) 0.02569(10) 0.0447(4) Uani 1 1 d . .
H11 H 1.494456 0.696332 -0.018285 0.054 Uiso 1 1 calc R U
C10 C 1.43361(19) 0.5922(2) 0.09951(11) 0.0450(4) Uani 1 1 d . .
H10 H 1.530395 0.500966 0.106555 0.054 Uiso 1 1 calc R U
C9 C 1.31392(16) 0.60779(16) 0.16382(9) 0.0337(3) Uani 1 1 d . .
H9 H 1.329114 0.526915 0.214343 0.040 Uiso 1 1 calc R U
C2 C 1.08653(13) 0.61574(13) 0.32659(8) 0.0233(2) Uani 1 1 d . .
C3 C 1.18207(16) 0.62301(16) 0.38113(9) 0.0329(3) Uani 1 1 d . .
H3 H 1.205969 0.710397 0.369141 0.039 Uiso 1 1 calc R U
C4 C 1.24257(19) 0.50313(19) 0.45295(10) 0.0418(3) Uani 1 1 d . .
H4 H 1.307314 0.509375 0.489872 0.050 Uiso 1 1 calc R U
C5 C 1.20959(18) 0.37510(17) 0.47122(10) 0.0420(4) Uani 1 1 d . .
H5 H 1.251037 0.293645 0.520562 0.050 Uiso 1 1 calc R U
C6 C 1.11636(19) 0.36628(17) 0.41752(11) 0.0421(4) Uani 1 1 d . .
H6 H 1.094342 0.277728 0.429492 0.051 Uiso 1 1 calc R U
C7 C 1.05384(16) 0.48618(15) 0.34564(9) 0.0325(3) Uani 1 1 d . .
H7 H 0.988424 0.479452 0.309363 0.039 Uiso 1 1 calc R U
C14 C 0.52483(14) 0.88643(14) 0.30752(8) 0.0240(2) Uani 1 1 d . .
C15 C 0.48333(13) 1.01544(15) 0.22116(8) 0.0253(2) Uani 1 1 d . .
C16 C 0.5938(2) 0.71996(18) 0.29291(12) 0.0481(4) Uani 1 1 d . .
H16A H 0.678989 0.705196 0.247943 0.072 Uiso 1 1 calc R U
H16B H 0.512098 0.702022 0.274112 0.072 Uiso 1 1 calc R U
H16C H 0.634838 0.645548 0.347286 0.072 Uiso 1 1 calc R U
C17 C 0.39480(18) 0.9103(2) 0.37763(10) 0.0468(4) Uani 1 1 d . .
H17A H 0.431122 0.824102 0.428368 0.070 Uiso 1 1 calc R U
H17B H 0.303879 0.912559 0.355458 0.070 Uiso 1 1 calc R U
H17C H 0.365054 1.009686 0.394545 0.070 Uiso 1 1 calc R U
C18 C 0.4706(2) 0.9614(2) 0.14396(11) 0.0482(4) Uani 1 1 d . .
H18A H 0.444425 1.048427 0.093242 0.072 Uiso 1 1 calc R U
H18B H 0.388204 0.924929 0.156286 0.072 Uiso 1 1 calc R U
H18C H 0.570808 0.875375 0.131859 0.072 Uiso 1 1 calc R U
C19 C 0.33752(17) 1.16483(18) 0.23187(13) 0.0458(4) Uani 1 1 d . .
H19A H 0.347184 1.200540 0.281896 0.069 Uiso 1 1 calc R U
H19B H 0.244873 1.143878 0.241445 0.069 Uiso 1 1 calc R U
H19C H 0.326727 1.246128 0.179156 0.069 Uiso 1 1 calc R U
B1 B 0.69955(14) 0.99265(14) 0.27719(8) 0.0187(2) Uani 1 1 d . .
N1 N 0.82666(10) 1.03107(11) 0.28987(6) 0.01967(18) Uani 1 1 d . .
O1 O 1.08769(10) 0.97346(11) 0.26717(6) 0.0294(2) Uani 1 1 d . .
O11 O 0.65137(10) 0.89928(10) 0.34050(6) 0.02543(18) Uani 1 1 d . .
O12 O 0.61449(10) 1.05799(10) 0.20534(5) 0.02535(18) Uani 1 1 d . .
P1 P 1.00260(3) 0.76414(3) 0.22944(2) 0.02141(8) Uani 1 1 d . .

loop_
_atom_site_aniso_label
_atom_site_aniso_U_11
_atom_site_aniso_U_22
_atom_site_aniso_U_33
_atom_site_aniso_U_23
_atom_site_aniso_U_13
_atom_site_aniso_U_12
C1 0.0165(5) 0.0205(5) 0.0236(5) -0.0044(4) -0.0017(4) -0.0085(4)
C20 0.0200(5) 0.0300(6) 0.0547(8) -0.0245(6) -0.0014(5) -0.0084(5)
C21 0.0234(6) 0.0508(9) 0.0924(14) -0.0507(10) 0.0054(7) -0.0085(6)
C22 0.0441(9) 0.0225(7) 0.1117(17) -0.0134(8) -0.0041(10) -0.0155(7)
C23 0.0405(8) 0.0798(13) 0.0593(10) -0.0482(10) -0.0040(7) -0.0181(9)
C8 0.0237(5) 0.0258(5) 0.0235(5) -0.0090(4) -0.0005(4) -0.0108(4)
C13 0.0352(7) 0.0350(7) 0.0274(6) -0.0040(5) -0.0020(5) -0.0129(6)
C12 0.0525(9) 0.0493(9) 0.0270(7) -0.0083(6) 0.0071(6) -0.0280(7)
C11 0.0471(9) 0.0567(10) 0.0389(8) -0.0246(7) 0.0196(7) -0.0291(8)
C10 0.0332(7) 0.0453(8) 0.0482(9) -0.0207(7) 0.0126(6) -0.0087(6)
C9 0.0289(6) 0.0299(6) 0.0346(7) -0.0093(5) 0.0039(5) -0.0064(5)
C2 0.0203(5) 0.0212(5) 0.0264(5) -0.0065(4) 0.0042(4) -0.0083(4)
C3 0.0353(7) 0.0312(6) 0.0330(7) -0.0023(5) -0.0058(5) -0.0161(5)
C4 0.0427(8) 0.0411(8) 0.0329(7) -0.0010(6) -0.0086(6) -0.0120(7)
C5 0.0388(8) 0.0313(7) 0.0334(7) 0.0034(6) 0.0053(6) -0.0033(6)
C6 0.0419(8) 0.0241(6) 0.0507(9) -0.0015(6) 0.0103(7) -0.0132(6)
C7 0.0312(6) 0.0250(6) 0.0421(7) -0.0087(5) 0.0041(5) -0.0139(5)
C14 0.0217(5) 0.0279(6) 0.0276(6) -0.0035(4) -0.0021(4) -0.0160(5)
C15 0.0201(5) 0.0297(6) 0.0301(6) -0.0025(5) -0.0062(4) -0.0146(5)
C16 0.0687(11) 0.0283(7) 0.0528(9) -0.0032(6) -0.0177(8) -0.0238(7)
C17 0.0316(7) 0.0747(12) 0.0366(8) -0.0055(7) 0.0037(6) -0.0299(8)
C18 0.0651(11) 0.0564(10) 0.0368(8) -0.0065(7) -0.0168(7) -0.0351(9)
C19 0.0229(6) 0.0344(7) 0.0699(11) -0.0011(7) -0.0028(6) -0.0086(6)
B1 0.0149(5) 0.0191(5) 0.0223(5) -0.0058(4) -0.0003(4) -0.0069(4)
N1 0.0150(4) 0.0197(4) 0.0262(5) -0.0074(3) -0.0012(3) -0.0077(3)
O1 0.0178(4) 0.0302(4) 0.0463(5) -0.0140(4) 0.0007(4) -0.0132(3)
O11 0.0214(4) 0.0301(4) 0.0267(4) 0.0028(3) -0.0071(3) -0.0155(3)
O12 0.0210(4) 0.0338(4) 0.0240(4) 0.0019(3) -0.0050(3) -0.0171(4)
P1 0.01757(13) 0.02191(14) 0.02674(15) -0.00781(11) -0.00126(10) -0.00878(11)

loop_
_atom_type_symbol
_atom_type_description
_atom_type_scat_dispersion_real
_atom_type_scat_dispersion_imag
_atom_type_scat_source
C C 0.0033 0.0016 'International Tables Vol C Tables 4.2.6.8 and 6.1.1.4'
H H 0.0000 0.0000 'International Tables Vol C Tables 4.2.6.8 and 6.1.1.4'
B B 0.0013 0.0007 'International Tables Vol C Tables 4.2.6.8 and 6.1.1.4'
N N 0.0061 0.0033 'International Tables Vol C Tables 4.2.6.8 and 6.1.1.4'
O O 0.0106 0.0060 'International Tables Vol C Tables 4.2.6.8 and 6.1.1.4'
P P 0.1023 0.0942 'International Tables Vol C Tables 4.2.6.8 and 6.1.1.4'

loop_
_geom_angle_atom_site_label_1
_geom_angle_atom_site_label_2
_geom_angle_atom_site_label_3
_geom_angle
O1 C1 N1 125.09(10)
O1 C1 P1 122.27(8)
N1 C1 P1 112.63(8)
N1 C20 C22 109.68(13)
N1 C20 C23 108.99(12)
C22 C20 C23 112.13(14)
N1 C20 C21 108.59(10)
C22 C20 C21 108.68(14)
C23 C20 C21 108.71(14)
C20 C21 H21A 109.5
C20 C21 H21B 109.5
H21A C21 H21B 109.5
C20 C21 H21C 109.5
H21A C21 H21C 109.5
H21B C21 H21C 109.5
C20 C22 H22A 109.5
C20 C22 H22B 109.5
H22A C22 H22B 109.5
C20 C22 H22C 109.5
H22A C22 H22C 109.5
H22B C22 H22C 109.5
C20 C23 H23A 109.5
C20 C23 H23B 109.5
H23A C23 H23B 109.5
C20 C23 H23C 109.5
H23A C23 H23C 109.5
H23B C23 H23C 109.5
C9 C8 C13 118.57(12)
C9 C8 P1 123.39(10)
C13 C8 P1 117.78(10)
C12 C13 C8 120.94(13)
C12 C13 H13 119.5
C8 C13 H13 119.5
C11 C12 C13 119.89(14)
C11 C12 H12 120.1
C13 C12 H12 120.1
C12 C11 C10 119.93(14)
C12 C11 H11 120.0
C10 C11 H11 120.0
C11 C10 C9 120.47(14)
C11 C10 H10 119.8
C9 C10 H10 119.8
C8 C9 C10 120.20(13)
C8 C9 H9 119.9
C10 C9 H9 119.9
C7 C2 C3 118.57(12)
C7 C2 P1 117.00(10)
C3 C2 P1 124.42(9)
C4 C3 C2 120.32(13)
C4 C3 H3 119.8
C2 C3 H3 119.8
C5 C4 C3 120.66(15)
C5 C4 H4 119.7
C3 C4 H4 119.7
C6 C5 C4 119.49(13)
C6 C5 H5 120.3
C4 C5 H5 120.3
C5 C6 C7 120.50(14)
C5 C6 H6 119.7
C7 C6 H6 119.7
C2 C7 C6 120.46(14)
C2 C7 H7 119.8
C6 C7 H7 119.8
O11 C14 C17 107.42(10)
O11 C14 C16 105.65(11)
C17 C14 C16 110.08(13)
O11 C14 C15 103.69(8)
C17 C14 C15 115.41(11)
C16 C14 C15 113.72(11)
O12 C15 C18 109.37(11)
O12 C15 C19 105.78(10)
C18 C15 C19 109.82(13)
O12 C15 C14 103.39(8)
C18 C15 C14 114.74(11)
C19 C15 C14 113.12(11)
C14 C16 H16A 109.5
C14 C16 H16B 109.5
H16A C16 H16B 109.5
C14 C16 H16C 109.5
H16A C16 H16C 109.5
H16B C16 H16C 109.5
C14 C17 H17A 109.5
C14 C17 H17B 109.5
H17A C17 H17B 109.5
C14 C17 H17C 109.5
H17A C17 H17C 109.5
H17B C17 H17C 109.5
C15 C18 H18A 109.5
C15 C18 H18B 109.5
H18A C18 H18B 109.5
C15 C18 H18C 109.5
H18A C18 H18C 109.5
H18B C18 H18C 109.5
C15 C19 H19A 109.5
C15 C19 H19B 109.5
H19A C19 H19B 109.5
C15 C19 H19C 109.5
H19A C19 H19C 109.5
H19B C19 H19C 109.5
O11 B1 O12 114.93(10)
O11 B1 N1 121.84(10)
O12 B1 N1 122.98(10)
C1 N1 B1 120.55(9)
C1 N1 C20 120.30(9)
B1 N1 C20 119.15(9)
B1 O11 C14 108.00(9)
B1 O12 C15 108.19(9)
C8 P1 C2 103.32(5)
C8 P1 C1 98.87(5)
C2 P1 C1 99.45(5)

loop_
_geom_bond_atom_site_label_1
_geom_bond_atom_site_label_2
_geom_bond_distance
C1 O1 1.2235(13)
C1 N1 1.3570(14)
C1 P1 1.8894(11)
C20 N1 1.5030(15)
C20 C22 1.515(2)
C20 C23 1.527(2)
C20 C21 1.5287(19)
C21 H21A 0.9800
C21 H21B 0.9800
C21 H21C 0.9800
C22 H22A 0.9800
C22 H22B 0.9800
C22 H22C 0.9800
C23 H23A 0.9800
C23 H23B 0.9800
C23 H23C 0.9800
C8 C9 1.3894(17)
C8 C13 1.3935(18)
C8 P1 1.8205(12)
C13 C12 1.386(2)
C13 H13 0.9500
C12 C11 1.377(2)
C12 H12 0.9500
C11 C10 1.378(2)
C11 H11 0.9500
C10 C9 1.3917(19)
C10 H10 0.9500
C9 H9 0.9500
C2 C7 1.3912(17)
C2 C3 1.3929(18)
C2 P1 1.8266(12)
C3 C4 1.3888(19)
C3 H3 0.9500
C4 C5 1.379(2)
C4 H4 0.9500
C5 C6 1.373(3)
C5 H5 0.9500
C6 C7 1.393(2)
C6 H6 0.9500
C7 H7 0.9500
C14 O11 1.4618(13)
C14 C17 1.5108(18)
C14 C16 1.5229(19)
C14 C15 1.5731(17)
C15 O12 1.4626(13)
C15 C18 1.4983(19)
C15 C19 1.5239(19)
C16 H16A 0.9800
C16 H16B 0.9800
C16 H16C 0.9800
C17 H17A 0.9800
C17 H17B 0.9800
C17 H17C 0.9800
C18 H18A 0.9800
C18 H18B 0.9800
C18 H18C 0.9800
C19 H19A 0.9800
C19 H19B 0.9800
C19 H19C 0.9800
B1 O11 1.3528(14)
B1 O12 1.3529(14)
B1 N1 1.4830(14)

loop_
_geom_hbond_atom_site_label_D
_geom_hbond_atom_site_label_H
_geom_hbond_atom_site_label_A
_geom_hbond_distance_DH
_geom_hbond_distance_HA
_geom_hbond_distance_DA
_geom_hbond_angle_DHA
_geom_hbond_site_symmetry_A
_geom_hbond_publ_flag
C21 H21C O11 0.98 2.67 3.2456(19) 117.5 . yes
C22 H22A O1 0.98 2.37 2.9761(19) 119.7 . yes
C23 H23C O1 0.98 2.39 3.0007(19) 120.1 . yes
C3 H3 O1 0.95 2.52 3.2278(17) 131.2 . yes
C17 H17B O1 0.98 2.45 3.4015(18) 164.0 1_455 yes
C19 H19B O1 0.98 2.64 3.5599(18) 156.7 1_455 yes

loop_
_geom_torsion_atom_site_label_1
_geom_torsion_atom_site_label_2
_geom_torsion_atom_site_label_3
_geom_torsion_atom_site_label_4
_geom_torsion
C9 C8 C13 C12 0.4(2)
P1 C8 C13 C12 -173.99(11)
C8 C13 C12 C11 0.0(2)
C13 C12 C11 C10 -0.6(2)
C12 C11 C10 C9 0.8(3)
C13 C8 C9 C10 -0.2(2)
P1 C8 C9 C10 173.82(12)
C11 C10 C9 C8 -0.4(2)
C7 C2 C3 C4 -0.1(2)
P1 C2 C3 C4 -179.00(11)
C2 C3 C4 C5 0.2(2)
C3 C4 C5 C6 0.2(2)
C4 C5 C6 C7 -0.7(2)
C3 C2 C7 C6 -0.35(19)
P1 C2 C7 C6 178.58(10)
C5 C6 C7 C2 0.8(2)
O11 C14 C15 O12 13.19(12)
C17 C14 C15 O12 130.36(12)
C16 C14 C15 O12 -101.03(12)
O11 C14 C15 C18 132.20(12)
C17 C14 C15 C18 -110.62(15)
C16 C14 C15 C18 17.99(16)
O11 C14 C15 C19 -100.74(12)
C17 C14 C15 C19 16.44(16)
C16 C14 C15 C19 145.05(13)
O1 C1 N1 B1 174.00(11)
P1 C1 N1 B1 -6.91(13)
O1 C1 N1 C20 -5.49(18)
P1 C1 N1 C20 173.60(9)
O11 B1 N1 C1 93.08(14)
O12 B1 N1 C1 -92.77(14)
O11 B1 N1 C20 -87.42(14)
O12 B1 N1 C20 86.72(14)
C22 C20 N1 C1 62.99(15)
C23 C20 N1 C1 -60.11(16)
C21 C20 N1 C1 -178.37(13)
C22 C20 N1 B1 -116.50(13)
C23 C20 N1 B1 120.39(13)
C21 C20 N1 B1 2.13(17)
O12 B1 O11 C14 4.92(14)
N1 B1 O11 C14 179.51(10)
C17 C14 O11 B1 -133.81(12)
C16 C14 O11 B1 108.70(12)
C15 C14 O11 B1 -11.18(12)
O11 B1 O12 C15 4.37(14)
N1 B1 O12 C15 -170.15(10)
C18 C15 O12 B1 -133.51(12)
C19 C15 O12 B1 108.27(12)
C14 C15 O12 B1 -10.85(12)
C9 C8 P1 C2 18.52(12)
C13 C8 P1 C2 -167.43(10)
C9 C8 P1 C1 120.51(11)
C13 C8 P1 C1 -65.44(11)
C7 C2 P1 C8 -109.10(10)
C3 C2 P1 C8 69.77(12)
C7 C2 P1 C1 149.37(10)
C3 C2 P1 C1 -31.77(12)
O1 C1 P1 C8 -28.83(11)
N1 C1 P1 C8 152.05(8)
O1 C1 P1 C2 76.38(11)
N1 C1 P1 C2 -102.74(9)
